data_7160642
loop_
_publ_author_name
'Watanabe, Kohei'
'Toba, Yuto'
'Mita, Shimpei'
'Kanda, Yusuke'
'Yagi, Toru'
'Kanauchi, Kento'
'Kumada, Manami'
'Yoshida, Yasushi'
'Kasashima, Yoshio'
'Takita, Ryo'
'Sakamoto, Masami'
'Mino, Takashi'

_publ_section_title
;
 Stereoinversion in Pd-catalyzed allylic substitution induced by
 modification of olefinic moiety in chiral phosphine-acrylamide ligands.
;
_journal_issue 32
_journal_name_full 'Organic &amp; biomolecular chemistry'
_journal_page_first 7431
_journal_page_last 7438
_journal_paper_doi 10.1039/d5ob01034a
_journal_volume 23
_journal_year 2025
_chemical_absolute_configuration ad
_chemical_formula_sum 'C36 H32 N O P'
_chemical_formula_weight 525.59
_space_group_crystal_system orthorhombic
_space_group_IT_number 19
_space_group_name_Hall 'P 2ac 2ab'
_space_group_name_H-M_alt 'P 21 21 21'
_atom_sites_solution_hydrogens geom
_atom_sites_solution_primary direct
_atom_sites_solution_secondary difmap
_audit_block_doi 10.5517/ccdc.csd.cc28cy6t
_audit_update_record
;
2021-07-16 deposited with the CCDC.	2025-07-18 downloaded from the CCDC.
;
_cell_angle_alpha 90
_cell_angle_beta 90
_cell_angle_gamma 90
_cell_formula_units_Z 4
_cell_length_a 8.631(3)
_cell_length_b 11.371(4)
_cell_length_c 29.685(11)
_cell_measurement_reflns_used 1587
_cell_measurement_temperature 173(2)
_cell_measurement_theta_max 18.4213
_cell_measurement_theta_min 2.2562
_cell_volume 2913.4(18)
_computing_cell_refinement 'SAINT V8.34A (Bruker AXS Inc., 2013)'
_computing_data_collection 'APEX2 (Bruker AXS, 2006)'
_computing_data_reduction 'SAINT V8.34A (Bruker AXS Inc., 2013)'
_computing_molecular_graphics 'XSHEL (Bruker AXS,2002)'
_computing_publication_material 'XCIF (Bruker AXS, 2001)'
_computing_structure_refinement 'SHELXL-2014/7 (Sheldrick, 2014)'
_computing_structure_solution 'SHELXS-97 (Sheldrick, 1997)'
_diffrn_ambient_temperature 173(2)
_diffrn_detector_area_resol_mean 8.3333
_diffrn_measured_fraction_theta_full 1.000
_diffrn_measured_fraction_theta_max 0.987
_diffrn_measurement_device_type 'Bruker APEXII CCD area detector'
_diffrn_measurement_method 'Phi and Omega scans'
_diffrn_radiation_monochromator graphite
_diffrn_radiation_type MoK\a
_diffrn_radiation_wavelength 0.71073
_diffrn_reflns_av_R_equivalents 0.0811
_diffrn_reflns_av_unetI/netI 0.1242
_diffrn_reflns_limit_h_max 10
_diffrn_reflns_limit_h_min -11
_diffrn_reflns_limit_k_max 14
_diffrn_reflns_limit_k_min -14
_diffrn_reflns_limit_l_max 38
_diffrn_reflns_limit_l_min -27
_diffrn_reflns_number 16838
_diffrn_reflns_theta_full 25.242
_diffrn_reflns_theta_max 27.736
_diffrn_reflns_theta_min 1.372
_diffrn_source 'fine-focus sealed tube'
_exptl_absorpt_coefficient_mu 0.123
_exptl_absorpt_correction_T_max 0.99
_exptl_absorpt_correction_T_min 0.67
_exptl_absorpt_correction_type empirical
_exptl_absorpt_process_details 'SADABS (Sheldrick 1996)'
_exptl_crystal_colour colourless
_exptl_crystal_density_diffrn 1.198
_exptl_crystal_density_method 'not measured'
_exptl_crystal_description Needle
_exptl_crystal_F_000 1112
_exptl_crystal_size_max 0.200
_exptl_crystal_size_mid 0.050
_exptl_crystal_size_min 0.050
_refine_diff_density_max 0.408
_refine_diff_density_min -0.592
_refine_ls_abs_structure_details
;
Flack x determined using 1049 quotients [(I+)-(I-)]/[(I+)+(I-)]
(Parsons, Flack and Wagner, Acta Cryst. B69 (2013) 249-259).
;
_refine_ls_abs_structure_Flack -0.08(11)
_refine_ls_extinction_method none
_refine_ls_goodness_of_fit_ref 1.041
_refine_ls_hydrogen_treatment constr
_refine_ls_matrix_type full
_refine_ls_number_parameters 410
_refine_ls_number_reflns 6641
_refine_ls_number_restraints 508
_refine_ls_restrained_S_all 1.074
_refine_ls_R_factor_all 0.1559
_refine_ls_R_factor_gt 0.0846
_refine_ls_shift/su_max 0.000
_refine_ls_shift/su_mean 0.000
_refine_ls_structure_factor_coef Fsqd
_refine_ls_weighting_details 'w=1/[\s^2^(Fo^2^)+(0.0997P)^2^+1.4536P] where P=(Fo^2^+2Fc^2^)/3'
_refine_ls_weighting_scheme calc
_refine_ls_wR_factor_gt 0.1943
_refine_ls_wR_factor_ref 0.2330
_reflns_number_gt 3660
_reflns_number_total 6641
_reflns_threshold_expression 'I > 2\s(I)'
_cod_data_source_file d5ob01034a2.cif
_cod_data_source_block I_CCDC1
_cod_depositor_comments 'Adding full bibliography for 7160641--7160643.cif.'
_cod_original_cell_volume 2913.4(19)
_cod_database_code 7160642

loop_
_space_group_symop_operation_xyz
'x, y, z'
'-x+1/2, -y, z+1/2'
'-x, y+1/2, -z+1/2'
'x+1/2, -y+1/2, -z'

loop_
_atom_site_type_symbol
_atom_site_label
_atom_site_fract_x
_atom_site_fract_y
_atom_site_fract_z
_atom_site_U_iso_or_equiv
_atom_site_adp_type
_atom_site_calc_flag
_atom_site_refinement_flags_adp
_atom_site_refinement_flags_occupancy
_atom_site_refinement_flags_posn
_atom_site_occupancy
_atom_site_disorder_assembly
_atom_site_disorder_group
C C11A 0.1159(15) 0.4076(14) 0.6456(5) 0.0447(12) Uani d U P . 0.558(13) A 1
H H11A 0.1308 0.432 0.6142 0.067 Uiso calc U P R 0.558(13) A 1
H H11B 0.0051 0.3958 0.6514 0.067 Uiso calc U P R 0.558(13) A 1
H H11C 0.1716 0.3338 0.651 0.067 Uiso calc U P R 0.558(13) A 1
C C13A 0.2104(17) 0.3810(15) 0.7434(5) 0.0458(8) Uani d U P . 0.558(13) A 1
H H13A 0.2595 0.3246 0.7246 0.055 Uiso calc U P R 0.558(13) A 1
C C14A 0.1923(15) 0.3602(15) 0.7890(5) 0.0462(8) Uani d U P . 0.558(13) A 1
H H14A 0.234 0.2906 0.8019 0.055 Uiso calc U P R 0.558(13) A 1
C C15A 0.1135(16) 0.4401(16) 0.8163(5) 0.0463(8) Uani d U P . 0.558(13) A 1
H H15A 0.0989 0.423 0.8474 0.056 Uiso calc U P R 0.558(13) A 1
C C16A 0.0591(17) 0.5392(14) 0.7995(5) 0.0460(8) Uani d U P . 0.558(13) A 1
H H16A 0.007 0.5944 0.8181 0.055 Uiso calc U P R 0.558(13) A 1
C C17A 0.080(2) 0.5611(17) 0.7533(6) 0.0456(8) Uani d U P . 0.558(13) A 1
H H17A 0.0393 0.6318 0.7409 0.055 Uiso calc U P R 0.558(13) A 1
C C11B 0.1448(19) 0.3621(17) 0.6568(6) 0.0445(12) Uani d U P . 0.442(13) A 2
H H11D 0.1603 0.3596 0.6242 0.067 Uiso calc U P R 0.442(13) A 2
H H11E 0.0386 0.3381 0.664 0.067 Uiso calc U P R 0.442(13) A 2
H H11F 0.218 0.3085 0.6715 0.067 Uiso calc U P R 0.442(13) A 2
C C13B 0.215(2) 0.4030(19) 0.7569(6) 0.0458(8) Uani d U P . 0.442(13) A 2
H H13B 0.2782 0.3414 0.7455 0.055 Uiso calc U P R 0.442(13) A 2
C C14B 0.187(2) 0.4060(19) 0.8022(7) 0.0461(8) Uani d U P . 0.442(13) A 2
H H14B 0.2206 0.3427 0.8207 0.055 Uiso calc U P R 0.442(13) A 2
C C15B 0.113(2) 0.497(2) 0.8206(7) 0.0462(8) Uani d U P . 0.442(13) A 2
H H15B 0.1042 0.5029 0.8524 0.055 Uiso calc U P R 0.442(13) A 2
C C16B 0.048(2) 0.5860(18) 0.7923(6) 0.0460(8) Uani d U P . 0.442(13) A 2
H H16B -0.0113 0.6477 0.8052 0.055 Uiso calc U P R 0.442(13) A 2
C C17B 0.071(3) 0.583(2) 0.7447(8) 0.0457(8) Uani d U P . 0.442(13) A 2
H H17B 0.0323 0.6437 0.726 0.055 Uiso calc U P R 0.442(13) A 2
C C1 0.3410(8) 0.6232(6) 0.6284(2) 0.0439(6) Uani d U . . 1.0 . .
C C2 0.4984(7) 0.6641(6) 0.6155(2) 0.0440(7) Uani d U . . 1.0 . .
H H2 0.5867 0.6362 0.6314 0.053 Uiso calc U . R 1.0 . .
C C3 0.5155(8) 0.7396(6) 0.5819(2) 0.0447(7) Uani d U . . 1.0 . .
H H3 0.4227 0.7662 0.5681 0.054 Uiso calc U . R 1.0 . .
C C4 0.6602(8) 0.7871(6) 0.5634(2) 0.0456(7) Uani d U . . 1.0 . .
C C5 0.8066(8) 0.7556(6) 0.5786(2) 0.0459(8) Uani d U . . 1.0 . .
H H5 0.8157 0.7029 0.6033 0.055 Uiso calc U . R 1.0 . .
C C6 0.9395(8) 0.7994(6) 0.5587(2) 0.0470(8) Uani d U . . 1.0 . .
H H6 1.0385 0.7764 0.5695 0.056 Uiso calc U . R 1.0 . .
C C7 0.9274(9) 0.8775(6) 0.5227(2) 0.0480(8) Uani d U . . 1.0 . .
H H7 1.0182 0.9067 0.5085 0.058 Uiso calc U . R 1.0 . .
C C8 0.7823(8) 0.9126(7) 0.5076(2) 0.0483(8) Uani d U . . 1.0 . .
H H8 0.7731 0.9671 0.4835 0.058 Uiso calc U . R 1.0 . .
C C9 0.6511(8) 0.8673(6) 0.5281(2) 0.0471(8) Uani d U . . 1.0 . .
H H9 0.5521 0.8918 0.5177 0.057 Uiso calc U . R 1.0 . .
C C10 0.1745(8) 0.4971(7) 0.6752(2) 0.0441(7) Uani d U . . 1.0 . .
H H10 0.1074 0.5662 0.6678 0.053 Uiso calc U . R 1.0 A 1
C C12 0.1552(8) 0.4860(7) 0.7257(2) 0.0452(7) Uani d U . . 1.0 . .
C C18 0.4713(7) 0.4867(6) 0.6799(2) 0.0396(5) Uani d U . . 1.0 . .
C C19 0.5462(7) 0.3925(6) 0.6578(2) 0.0391(5) Uani d U . . 1.0 . .
C C20 0.6819(7) 0.3479(6) 0.6769(2) 0.0387(6) Uani d U . . 1.0 . .
H H20 0.7349 0.285 0.6626 0.046 Uiso calc U . R 1.0 . .
C C21 0.7398(7) 0.3945(6) 0.7165(2) 0.0392(7) Uani d U . . 1.0 . .
H H21 0.8294 0.3606 0.7299 0.047 Uiso calc U . R 1.0 . .
C C22 0.6691(7) 0.4899(6) 0.7370(2) 0.0399(7) Uani d U . . 1.0 . .
H H22 0.7128 0.5227 0.7635 0.048 Uiso calc U . R 1.0 . .
C C23 0.5333(7) 0.5385(6) 0.7188(2) 0.0401(6) Uani d U . . 1.0 . .
C C24 0.4675(7) 0.6485(6) 0.7389(2) 0.0450(11) Uani d U . . 1.0 . .
H H24A 0.4498 0.7065 0.715 0.067 Uiso calc U . R 1.0 . .
H H24B 0.5405 0.6806 0.761 0.067 Uiso calc U . R 1.0 . .
H H24C 0.3691 0.6304 0.7539 0.067 Uiso calc U . R 1.0 . .
C C25 0.6712(8) 0.3272(7) 0.5745(2) 0.0458(6) Uani d U . . 1.0 . .
C C26 0.7405(8) 0.2222(7) 0.5615(2) 0.0484(7) Uani d U . . 1.0 . .
H H26 0.6909 0.1494 0.5678 0.058 Uiso calc U . R 1.0 . .
C C27 0.8833(8) 0.2234(7) 0.5391(3) 0.0511(8) Uani d U . . 1.0 . .
H H27 0.9293 0.1512 0.5302 0.061 Uiso calc U . R 1.0 . .
C C28 0.9563(8) 0.3247(6) 0.5301(2) 0.0528(8) Uani d U . . 1.0 . .
H H28 1.0531 0.324 0.5149 0.063 Uiso calc U . R 1.0 . .
C C29 0.8910(9) 0.4287(7) 0.5428(3) 0.0526(8) Uani d U . . 1.0 . .
H H29 0.9442 0.5004 0.5373 0.063 Uiso calc U . R 1.0 . .
C C30 0.7473(8) 0.4305(7) 0.5637(2) 0.0499(7) Uani d U . . 1.0 . .
H H30 0.7003 0.5038 0.5707 0.06 Uiso calc U . R 1.0 . .
C C31 0.4195(8) 0.1913(6) 0.6105(2) 0.0468(6) Uani d U . . 1.0 . .
C C32 0.4878(9) 0.1101(6) 0.6390(2) 0.0494(7) Uani d U . . 1.0 . .
H H32 0.5787 0.1314 0.6552 0.059 Uiso calc U . R 1.0 . .
C C33 0.4255(9) -0.0032(7) 0.6446(3) 0.0520(8) Uani d U . . 1.0 . .
H H33 0.4735 -0.0579 0.6644 0.062 Uiso calc U . R 1.0 . .
C C34 0.2935(9) -0.0341(7) 0.6210(3) 0.0530(8) Uani d U . . 1.0 . .
H H34 0.2502 -0.1102 0.6248 0.064 Uiso calc U . R 1.0 . .
C C35 0.2260(9) 0.0423(7) 0.5927(3) 0.0529(8) Uani d U . . 1.0 . .
H H35 0.1351 0.0201 0.5768 0.064 Uiso calc U . R 1.0 . .
C C36 0.2889(8) 0.1547(7) 0.5866(2) 0.0505(7) Uani d U . . 1.0 . .
H H36 0.2418 0.2071 0.5657 0.061 Uiso calc U . R 1.0 . .
N N1 0.3320(6) 0.5383(5) 0.66106(19) 0.0420(6) Uani d U . . 1.0 . .
O O1 0.2227(5) 0.6646(5) 0.61103(16) 0.0524(10) Uani d U . . 1.0 . .
P P1 0.48073(19) 0.34319(16) 0.60128(6) 0.0409(4) Uani d U . . 1.0 . .

loop_
_atom_site_aniso_label
_atom_site_aniso_U_11
_atom_site_aniso_U_22
_atom_site_aniso_U_33
_atom_site_aniso_U_12
_atom_site_aniso_U_13
_atom_site_aniso_U_23
C11A 0.028(2) 0.054(2) 0.051(2) -0.0001(19) 0.000(2) -0.003(2)
C13A 0.0319(14) 0.0544(19) 0.0511(15) 0.0023(15) 0.0015(13) -0.0023(14)
C14A 0.0324(14) 0.0546(19) 0.0515(16) 0.0025(16) 0.0017(14) -0.0022(14)
C15A 0.0324(14) 0.0548(19) 0.0516(16) 0.0025(16) 0.0020(14) -0.0023(14)
C16A 0.0319(14) 0.0547(19) 0.0514(15) 0.0024(15) 0.0020(13) -0.0023(14)
C17A 0.0313(14) 0.0544(19) 0.0512(15) 0.0021(15) 0.0018(13) -0.0026(14)
C11B 0.028(2) 0.054(2) 0.052(2) 0.0003(18) 0.000(2) -0.0032(19)
C13B 0.0319(14) 0.0544(19) 0.0511(15) 0.0022(15) 0.0015(13) -0.0022(14)
C14B 0.0323(14) 0.0547(19) 0.0514(15) 0.0024(15) 0.0018(13) -0.0023(14)
C15B 0.0324(14) 0.0548(19) 0.0516(16) 0.0023(16) 0.0019(14) -0.0024(14)
C16B 0.0319(14) 0.0547(19) 0.0515(16) 0.0023(16) 0.0021(13) -0.0025(14)
C17B 0.0314(14) 0.0544(19) 0.0513(15) 0.0021(15) 0.0018(13) -0.0027(14)
C1 0.0324(11) 0.0497(13) 0.0496(13) 0.0040(11) -0.0041(10) 0.0002(11)
C2 0.0351(12) 0.0477(14) 0.0491(14) 0.0027(12) -0.0043(12) 0.0013(12)
C3 0.0383(13) 0.0471(15) 0.0488(14) 0.0020(13) -0.0058(12) 0.0015(12)
C4 0.0401(13) 0.0474(15) 0.0494(14) 0.0007(12) -0.0062(12) 0.0026(12)
C5 0.0400(14) 0.0476(16) 0.0501(16) -0.0001(14) -0.0067(13) 0.0023(14)
C6 0.0411(14) 0.0487(17) 0.0511(17) -0.0011(14) -0.0064(14) 0.0021(14)
C7 0.0429(15) 0.0496(17) 0.0514(17) -0.0016(15) -0.0056(14) 0.0028(14)
C8 0.0439(16) 0.0495(17) 0.0515(17) -0.0008(14) -0.0060(14) 0.0041(14)
C9 0.0423(15) 0.0484(16) 0.0508(16) 0.0003(14) -0.0068(13) 0.0036(13)
C10 0.0287(10) 0.0534(15) 0.0502(13) 0.0020(11) -0.0007(11) -0.0032(12)
C12 0.0306(13) 0.0540(17) 0.0509(14) 0.0019(13) 0.0012(11) -0.0027(13)
C18 0.0271(10) 0.0484(11) 0.0435(10) 0.0008(9) -0.0002(9) -0.0012(9)
C19 0.0276(10) 0.0475(10) 0.0424(9) 0.0003(9) 0.0005(8) -0.0003(9)
C20 0.0260(12) 0.0477(13) 0.0425(12) -0.0003(11) 0.0017(10) 0.0001(12)
C21 0.0256(13) 0.0492(15) 0.0429(13) -0.0013(12) 0.0007(11) 0.0003(13)
C22 0.0262(13) 0.0504(15) 0.0431(14) -0.0017(12) 0.0006(11) -0.0013(12)
C23 0.0266(12) 0.0497(13) 0.0438(12) -0.0005(11) 0.0007(10) -0.0021(10)
C24 0.031(2) 0.054(2) 0.050(2) 0.0012(17) 0.002(2) -0.0075(17)
C25 0.0388(11) 0.0505(12) 0.0479(11) 0.0016(10) 0.0066(9) -0.0019(11)
C26 0.0413(13) 0.0526(14) 0.0513(15) 0.0027(12) 0.0084(12) -0.0032(14)
C27 0.0437(15) 0.0554(15) 0.0542(16) 0.0028(13) 0.0111(13) -0.0034(16)
C28 0.0454(15) 0.0570(16) 0.0559(16) 0.0022(13) 0.0140(14) -0.0013(16)
C29 0.0459(14) 0.0555(15) 0.0563(16) 0.0011(13) 0.0150(13) 0.0005(16)
C30 0.0435(13) 0.0529(14) 0.0533(15) 0.0012(12) 0.0125(12) 0.0004(14)
C31 0.0401(11) 0.0493(10) 0.0509(12) -0.0032(10) 0.0007(10) -0.0030(10)
C32 0.0452(14) 0.0490(12) 0.0541(15) -0.0045(13) 0.0000(13) -0.0014(12)
C33 0.0485(16) 0.0501(13) 0.0574(17) -0.0056(14) 0.0006(14) -0.0021(14)
C34 0.0481(16) 0.0515(14) 0.0595(17) -0.0069(14) 0.0012(15) -0.0033(14)
C35 0.0466(15) 0.0528(15) 0.0595(17) -0.0072(12) -0.0006(14) -0.0041(14)
C36 0.0436(14) 0.0516(13) 0.0563(15) -0.0053(12) -0.0013(12) -0.0039(13)
N1 0.0286(10) 0.0501(12) 0.0473(11) 0.0024(9) -0.0021(9) -0.0015(10)
O1 0.0367(14) 0.058(2) 0.062(2) 0.0086(17) -0.0087(16) 0.0040(17)
P1 0.0327(7) 0.0473(7) 0.0428(7) 0.0007(7) 0.0001(6) -0.0015(7)

loop_
_atom_type_symbol
_atom_type_description
_atom_type_scat_dispersion_real
_atom_type_scat_dispersion_imag
_atom_type_scat_source
C C 0.0033 0.0016 'International Tables Vol C Tables 4.2.6.8 and 6.1.1.4'
H H 0.0000 0.0000 'International Tables Vol C Tables 4.2.6.8 and 6.1.1.4'
N N 0.0061 0.0033 'International Tables Vol C Tables 4.2.6.8 and 6.1.1.4'
O O 0.0106 0.0060 'International Tables Vol C Tables 4.2.6.8 and 6.1.1.4'
P P 0.1023 0.0942 'International Tables Vol C Tables 4.2.6.8 and 6.1.1.4'

loop_
_citation_id
_citation_doi
_citation_year
1 10.1039/D1OB02086B 2021

loop_
_geom_angle_atom_site_label_1
_geom_angle_atom_site_label_2
_geom_angle_atom_site_label_3
_geom_angle_site_symmetry_1
_geom_angle_site_symmetry_3
_geom_angle
_geom_angle_publ_flag
C10 C11A H11A . . 109.5 ?
C10 C11A H11B . . 109.5 ?
H11A C11A H11B . . 109.5 ?
C10 C11A H11C . . 109.5 ?
H11A C11A H11C . . 109.5 ?
H11B C11A H11C . . 109.5 ?
C14A C13A C12 . . 118.6(13) ?
C14A C13A H13A . . 120.7 ?
C12 C13A H13A . . 120.7 ?
C13A C14A C15A . . 120.9(14) ?
C13A C14A H14A . . 119.6 ?
C15A C14A H14A . . 119.6 ?
C16A C15A C14A . . 120.6(15) ?
C16A C15A H15A . . 119.7 ?
C14A C15A H15A . . 119.7 ?
C15A C16A C17A . . 118.4(15) ?
C15A C16A H16A . . 120.8 ?
C17A C16A H16A . . 120.8 ?
C12 C17A C16A . . 122.8(13) ?
C12 C17A H17A . . 118.6 ?
C16A C17A H17A . . 118.6 ?
C10 C11B H11D . . 109.5 ?
C10 C11B H11E . . 109.5 ?
H11D C11B H11E . . 109.5 ?
C10 C11B H11F . . 109.5 ?
H11D C11B H11F . . 109.5 ?
H11E C11B H11F . . 109.5 ?
C14B C13B C12 . . 124.2(16) ?
C14B C13B H13B . . 117.9 ?
C12 C13B H13B . . 117.9 ?
C15B C14B C13B . . 120.4(19) ?
C15B C14B H14B . . 119.8 ?
C13B C14B H14B . . 119.8 ?
C14B C15B C16B . . 119.8(18) ?
C14B C15B H15B . . 120.1 ?
C16B C15B H15B . . 120.1 ?
C17B C16B C15B . . 120.5(17) ?
C17B C16B H16B . . 119.7 ?
C15B C16B H16B . . 119.7 ?
C16B C17B C12 . . 118.8(15) ?
C16B C17B H17B . . 120.6 ?
C12 C17B H17B . . 120.6 ?
O1 C1 N1 . . 121.1(6) ?
O1 C1 C2 . . 121.8(6) ?
N1 C1 C2 . . 117.1(6) ?
C3 C2 C1 . . 119.9(6) ?
C3 C2 H2 . . 120.0 ?
C1 C2 H2 . . 120.0 ?
C2 C3 C4 . . 128.0(7) ?
C2 C3 H3 . . 116.0 ?
C4 C3 H3 . . 116.0 ?
C5 C4 C9 . . 117.8(7) ?
C5 C4 C3 . . 123.8(6) ?
C9 C4 C3 . . 118.4(6) ?
C6 C5 C4 . . 121.4(7) ?
C6 C5 H5 . . 119.3 ?
C4 C5 H5 . . 119.3 ?
C5 C6 C7 . . 119.7(7) ?
C5 C6 H6 . . 120.1 ?
C7 C6 H6 . . 120.1 ?
C8 C7 C6 . . 119.8(7) ?
C8 C7 H7 . . 120.1 ?
C6 C7 H7 . . 120.1 ?
C9 C8 C7 . . 119.4(7) ?
C9 C8 H8 . . 120.3 ?
C7 C8 H8 . . 120.3 ?
C8 C9 C4 . . 121.8(7) ?
C8 C9 H9 . . 119.1 ?
C4 C9 H9 . . 119.1 ?
C11A C10 N1 . . 111.8(7) ?
C11A C10 C12 . . 120.5(9) ?
N1 C10 C12 . . 113.8(5) ?
N1 C10 C11B . . 109.9(8) ?
C12 C10 C11B . . 103.4(9) ?
C11A C10 H10 . . 102.6 ?
N1 C10 H10 . . 102.6 ?
C12 C10 H10 . . 102.6 ?
C17A C12 C13A . . 118.6(10) ?
C13B C12 C17B . . 115.9(12) ?
C17A C12 C10 . . 126.9(9) ?
C13A C12 C10 . . 114.2(9) ?
C13B C12 C10 . . 131.4(10) ?
C17B C12 C10 . . 112.4(10) ?
C23 C18 C19 . . 121.7(6) ?
C23 C18 N1 . . 117.6(6) ?
C19 C18 N1 . . 120.5(6) ?
C20 C19 C18 . . 118.0(6) ?
C20 C19 P1 . . 120.9(5) ?
C18 C19 P1 . . 120.6(5) ?
C21 C20 C19 . . 120.7(7) ?
C21 C20 H20 . . 119.7 ?
C19 C20 H20 . . 119.7 ?
C20 C21 C22 . . 120.9(6) ?
C20 C21 H21 . . 119.6 ?
C22 C21 H21 . . 119.6 ?
C21 C22 C23 . . 120.6(6) ?
C21 C22 H22 . . 119.7 ?
C23 C22 H22 . . 119.7 ?
C22 C23 C18 . . 118.0(6) ?
C22 C23 C24 . . 119.5(6) ?
C18 C23 C24 . . 122.2(6) ?
C23 C24 H24A . . 109.5 ?
C23 C24 H24B . . 109.5 ?
H24A C24 H24B . . 109.5 ?
C23 C24 H24C . . 109.5 ?
H24A C24 H24C . . 109.5 ?
H24B C24 H24C . . 109.5 ?
C30 C25 C26 . . 117.5(6) ?
C30 C25 P1 . . 116.2(6) ?
C26 C25 P1 . . 126.2(6) ?
C25 C26 C27 . . 120.1(7) ?
C25 C26 H26 . . 120.0 ?
C27 C26 H26 . . 120.0 ?
C28 C27 C26 . . 121.2(7) ?
C28 C27 H27 . . 119.4 ?
C26 C27 H27 . . 119.4 ?
C27 C28 C29 . . 119.7(7) ?
C27 C28 H28 . . 120.2 ?
C29 C28 H28 . . 120.2 ?
C28 C29 C30 . . 120.4(7) ?
C28 C29 H29 . . 119.8 ?
C30 C29 H29 . . 119.8 ?
C25 C30 C29 . . 121.0(7) ?
C25 C30 H30 . . 119.5 ?
C29 C30 H30 . . 119.5 ?
C32 C31 C36 . . 117.1(7) ?
C32 C31 P1 . . 126.8(5) ?
C36 C31 P1 . . 116.0(6) ?
C31 C32 C33 . . 121.4(7) ?
C31 C32 H32 . . 119.3 ?
C33 C32 H32 . . 119.3 ?
C34 C33 C32 . . 119.2(8) ?
C34 C33 H33 . . 120.4 ?
C32 C33 H33 . . 120.4 ?
C35 C34 C33 . . 120.7(8) ?
C35 C34 H34 . . 119.6 ?
C33 C34 H34 . . 119.6 ?
C34 C35 C36 . . 120.3(7) ?
C34 C35 H35 . . 119.8 ?
C36 C35 H35 . . 119.8 ?
C31 C36 C35 . . 121.2(7) ?
C31 C36 H36 . . 119.4 ?
C35 C36 H36 . . 119.4 ?
C1 N1 C18 . . 120.7(5) ?
C1 N1 C10 . . 118.0(5) ?
C18 N1 C10 . . 121.2(5) ?
C31 P1 C25 . . 103.3(3) ?
C31 P1 C19 . . 103.7(3) ?
C25 P1 C19 . . 98.6(3) ?

loop_
_geom_bond_atom_site_label_1
_geom_bond_atom_site_label_2
_geom_bond_site_symmetry_2
_geom_bond_distance
_geom_bond_publ_flag
C11A C10 . 1.437(15) ?
C11A H11A . 0.98 ?
C11A H11B . 0.98 ?
C11A H11C . 0.98 ?
C13A C14A . 1.38(2) ?
C13A C12 . 1.389(18) ?
C13A H13A . 0.95 ?
C14A C15A . 1.394(19) ?
C14A H14A . 0.95 ?
C15A C16A . 1.32(2) ?
C15A H15A . 0.95 ?
C16A C17A . 1.41(2) ?
C16A H16A . 0.95 ?
C17A C12 . 1.35(2) ?
C17A H17A . 0.95 ?
C11B C10 . 1.648(19) ?
C11B H11D . 0.98 ?
C11B H11E . 0.98 ?
C11B H11F . 0.98 ?
C13B C14B . 1.37(3) ?
C13B C12 . 1.42(2) ?
C13B H13B . 0.95 ?
C14B C15B . 1.33(3) ?
C14B H14B . 0.95 ?
C15B C16B . 1.43(3) ?
C15B H15B . 0.95 ?
C16B C17B . 1.43(3) ?
C16B H16B . 0.95 ?
C17B C12 . 1.43(3) ?
C17B H17B . 0.95 ?
C1 O1 . 1.237(8) ?
C1 N1 . 1.369(9) ?
C1 C2 . 1.487(9) ?
C2 C3 . 1.324(9) ?
C2 H2 . 0.95 ?
C3 C4 . 1.468(10) ?
C3 H3 . 0.95 ?
C4 C5 . 1.390(10) ?
C4 C9 . 1.392(10) ?
C5 C6 . 1.383(10) ?
C5 H5 . 0.95 ?
C6 C7 . 1.394(10) ?
C6 H6 . 0.95 ?
C7 C8 . 1.388(10) ?
C7 H7 . 0.95 ?
C8 C9 . 1.384(10) ?
C8 H8 . 0.95 ?
C9 H9 . 0.95 ?
C10 N1 . 1.497(8) ?
C10 C12 . 1.513(10) ?
C10 H10 . 1.0 ?
C18 C23 . 1.403(9) ?
C18 C19 . 1.413(9) ?
C18 N1 . 1.450(8) ?
C19 C20 . 1.397(9) ?
C19 P1 . 1.856(7) ?
C20 C21 . 1.382(9) ?
C20 H20 . 0.95 ?
C21 C22 . 1.385(9) ?
C21 H21 . 0.95 ?
C22 C23 . 1.403(9) ?
C22 H22 . 0.95 ?
C23 C24 . 1.498(9) ?
C24 H24A . 0.98 ?
C24 H24B . 0.98 ?
C24 H24C . 0.98 ?
C25 C30 . 1.383(10) ?
C25 C26 . 1.391(10) ?
C25 P1 . 1.836(7) ?
C26 C27 . 1.400(10) ?
C26 H26 . 0.95 ?
C27 C28 . 1.340(10) ?
C27 H27 . 0.95 ?
C28 C29 . 1.364(10) ?
C28 H28 . 0.95 ?
C29 C30 . 1.387(10) ?
C29 H29 . 0.95 ?
C30 H30 . 0.95 ?
C31 C32 . 1.384(10) ?
C31 C36 . 1.397(10) ?
C31 P1 . 1.826(8) ?
C32 C33 . 1.406(10) ?
C32 H32 . 0.95 ?
C33 C34 . 1.383(11) ?
C33 H33 . 0.95 ?
C34 C35 . 1.340(11) ?
C34 H34 . 0.95 ?
C35 C36 . 1.401(10) ?
C35 H35 . 0.95 ?
C36 H36 . 0.95 ?

loop_
_geom_torsion_atom_site_label_1
_geom_torsion_atom_site_label_2
_geom_torsion_atom_site_label_3
_geom_torsion_atom_site_label_4
_geom_torsion_site_symmetry_1
_geom_torsion_site_symmetry_2
_geom_torsion_site_symmetry_3
_geom_torsion_site_symmetry_4
_geom_torsion
_geom_torsion_publ_flag
C12 C13A C14A C15A . . . . 3.(2) ?
C13A C14A C15A C16A . . . . -2.(2) ?
C14A C15A C16A C17A . . . . 1.(2) ?
C15A C16A C17A C12 . . . . -1.(2) ?
C12 C13B C14B C15B . . . . -7.(3) ?
C13B C14B C15B C16B . . . . 7.(3) ?
C14B C15B C16B C17B . . . . -5.(3) ?
C15B C16B C17B C12 . . . . 3.(3) ?
O1 C1 C2 C3 . . . . -5.9(10) ?
N1 C1 C2 C3 . . . . 175.0(6) ?
C1 C2 C3 C4 . . . . -177.9(7) ?
C2 C3 C4 C5 . . . . 1.7(12) ?
C2 C3 C4 C9 . . . . -179.1(7) ?
C9 C4 C5 C6 . . . . -2.0(11) ?
C3 C4 C5 C6 . . . . 177.3(7) ?
C4 C5 C6 C7 . . . . 0.5(11) ?
C5 C6 C7 C8 . . . . 1.3(11) ?
C6 C7 C8 C9 . . . . -1.4(11) ?
C7 C8 C9 C4 . . . . -0.2(11) ?
C5 C4 C9 C8 . . . . 1.8(11) ?
C3 C4 C9 C8 . . . . -177.5(7) ?
C16A C17A C12 C13A . . . . 2.(2) ?
C16A C17A C12 C10 . . . . 175.6(12) ?
C14A C13A C12 C17A . . . . -3.0(19) ?
C14A C13A C12 C10 . . . . -177.4(10) ?
C14B C13B C12 C17B . . . . 5.(2) ?
C14B C13B C12 C10 . . . . 179.3(13) ?
C16B C17B C12 C13B . . . . -3.(2) ?
C16B C17B C12 C10 . . . . -178.2(16) ?
C11A C10 C12 C17A . . . . -120.0(15) ?
N1 C10 C12 C17A . . . . 103.1(13) ?
C11A C10 C12 C13A . . . . 53.8(12) ?
N1 C10 C12 C13A . . . . -83.0(10) ?
N1 C10 C12 C13B . . . . -72.5(14) ?
C11B C10 C12 C13B . . . . 46.6(14) ?
N1 C10 C12 C17B . . . . 101.8(12) ?
C11B C10 C12 C17B . . . . -139.0(13) ?
C23 C18 C19 C20 . . . . 2.8(10) ?
N1 C18 C19 C20 . . . . 178.6(6) ?
C23 C18 C19 P1 . . . . -169.3(5) ?
N1 C18 C19 P1 . . . . 6.6(9) ?
C18 C19 C20 C21 . . . . 0.5(10) ?
P1 C19 C20 C21 . . . . 172.5(5) ?
C19 C20 C21 C22 . . . . -3.1(10) ?
C20 C21 C22 C23 . . . . 2.5(10) ?
C21 C22 C23 C18 . . . . 0.7(10) ?
C21 C22 C23 C24 . . . . -174.1(6) ?
C19 C18 C23 C22 . . . . -3.4(10) ?
N1 C18 C23 C22 . . . . -179.3(6) ?
C19 C18 C23 C24 . . . . 171.3(6) ?
N1 C18 C23 C24 . . . . -4.6(9) ?
C30 C25 C26 C27 . . . . 1.2(11) ?
P1 C25 C26 C27 . . . . 176.6(6) ?
C25 C26 C27 C28 . . . . 0.4(12) ?
C26 C27 C28 C29 . . . . 0.1(12) ?
C27 C28 C29 C30 . . . . -2.1(12) ?
C26 C25 C30 C29 . . . . -3.3(11) ?
P1 C25 C30 C29 . . . . -179.2(6) ?
C28 C29 C30 C25 . . . . 3.8(12) ?
C36 C31 C32 C33 . . . . -1.9(11) ?
P1 C31 C32 C33 . . . . 177.3(6) ?
C31 C32 C33 C34 . . . . 0.2(11) ?
C32 C33 C34 C35 . . . . 0.6(11) ?
C33 C34 C35 C36 . . . . 0.3(12) ?
C32 C31 C36 C35 . . . . 2.8(10) ?
P1 C31 C36 C35 . . . . -176.5(6) ?
C34 C35 C36 C31 . . . . -2.1(11) ?
O1 C1 N1 C18 . . . . 177.3(6) ?
C2 C1 N1 C18 . . . . -3.6(9) ?
O1 C1 N1 C10 . . . . -0.1(10) ?
C2 C1 N1 C10 . . . . 179.0(6) ?
C23 C18 N1 C1 . . . . 92.2(8) ?
C19 C18 N1 C1 . . . . -83.9(8) ?
C23 C18 N1 C10 . . . . -90.5(8) ?
C19 C18 N1 C10 . . . . 93.5(8) ?
C11A C10 N1 C1 . . . . 83.9(10) ?
C12 C10 N1 C1 . . . . -135.5(6) ?
C11B C10 N1 C1 . . . . 109.1(10) ?
C11A C10 N1 C18 . . . . -93.5(10) ?
C12 C10 N1 C18 . . . . 47.1(9) ?
C11B C10 N1 C18 . . . . -68.3(10) ?
C32 C31 P1 C25 . . . . 65.7(7) ?
C36 C31 P1 C25 . . . . -115.1(6) ?
C32 C31 P1 C19 . . . . -36.8(7) ?
C36 C31 P1 C19 . . . . 142.4(5) ?
C30 C25 P1 C31 . . . . -179.5(6) ?
C26 C25 P1 C31 . . . . 5.0(7) ?
C30 C25 P1 C19 . . . . -73.1(6) ?
C26 C25 P1 C19 . . . . 111.4(7) ?
C20 C19 P1 C31 . . . . 70.1(6) ?
C18 C19 P1 C31 . . . . -118.1(6) ?
C20 C19 P1 C25 . . . . -36.0(6) ?
C18 C19 P1 C25 . . . . 135.8(6) ?
